data_2104542
loop_
_publ_author_name
'Marsh, Richard E.'

_publ_section_title
;
 Space groups <i>P</i>1 and <i>Cc</i>: how are they doing?
;
_journal_coeditor_code BK5088
_journal_issue 6
_journal_name_full 'Acta Crystallographica Section B'
_journal_page_first 782
_journal_page_last 783
_journal_paper_doi 10.1107/S0108768109046448
_journal_volume 65
_journal_year 2009
_chemical_formula_moiety 'C16 H22 O4'
_chemical_formula_sum 'C16 H22 O4'
_chemical_formula_weight 278.34
_chemical_name_systematic
;
1,4-bis(1'-carboxy-2'-methylprop-2'-yl)benzene
;
_space_group_IT_number 15
_symmetry_cell_setting monoclinic
_symmetry_space_group_name_Hall '-C 2yc'
_symmetry_space_group_name_H-M 'C 1 2/c 1'
_cell_angle_alpha 90.00
_cell_angle_beta 104.7180(10)
_cell_angle_gamma 90.00
_cell_formula_units_Z 12
_cell_length_a 21.8163(2)
_cell_length_b 8.96530(10)
_cell_length_c 23.2716(2)
_cell_measurement_reflns_used 10094
_cell_measurement_temperature 102(2)
_cell_measurement_theta_max 66.0457
_cell_measurement_theta_min 3.9242
_cell_volume 4402.33(8)
_diffrn_ambient_temperature 102(2)
_diffrn_radiation_monochromator graphite
_diffrn_radiation_source 'fine-focus sealed tube'
_diffrn_radiation_type CuK\a
_diffrn_radiation_wavelength 1.54184
_exptl_crystal_colour colorless
_exptl_crystal_density_diffrn 1.260
_exptl_crystal_density_method 'not measured'
_exptl_crystal_description prism
_exptl_crystal_F_000 1800
_exptl_crystal_size_max 0.723
_exptl_crystal_size_mid 0.4712
_exptl_crystal_size_min 0.1799
_cod_data_source_file bk5088.cif
_cod_data_source_block VIZHIW01
_cod_original_cell_volume 4402.33(7)
_cod_original_sg_symbol_H-M C2/c
_cod_database_code 2104542

loop_
_symmetry_equiv_pos_as_xyz
'x, y, z'
'x, -y, z+1/2'
'x+1/2, y+1/2, z'
'x+1/2, -y+1/2, z+1/2'
'-x, -y, -z'
'-x, y, 1/2-z'
'1/2-x, 1/2-y, -z'
'1/2-x, 1/2+y, 1/2-z'

loop_
_atom_site_label
_atom_site_type_symbol
_atom_site_fract_x
_atom_site_fract_y
_atom_site_fract_z
_atom_site_occupancy
C1 C 0.09079 0.5936 0.26938 1
C2 C 0.16162 0.6061 0.28522 1
H1 H 0.1736 0.6842 0.2601 1
H2 H 0.1763 0.6390 0.3270 1
C3 C 0.19670 0.4590 0.27758 1
C4 C 0.17660 0.3310 0.31275 1
H3 H 0.1312 0.3116 0.2971 1
H4 H 0.1851 0.3590 0.3548 1
H5 H 0.2006 0.2410 0.3088 1
C5 C 0.18088 0.4154 0.21186 1
H6 H 0.1928 0.4968 0.1888 1
H7 H 0.1353 0.3962 0.1976 1
H8 H 0.2044 0.3252 0.2070 1
C6 C 0.26756 0.4896 0.30238 1
C7 C 0.29158 0.5297 0.36188 1
H9 H 0.2634 0.5374 0.3868 1
C8 C 0.35556 0.5586 0.38550 1
H10 H 0.3701 0.5860 0.4262 1
C9 C 0.39887 0.5482 0.35078 1
C10 C 0.37504 0.5072 0.29160 1
H11 H 0.4034 0.4980 0.2668 1
C11 C 0.31102 0.4794 0.26785 1
H12 H 0.2966 0.4528 0.2271 1
C12 C 0.46984 0.5780 0.37569 1
C13 C 0.48416 0.6426 0.43836 1
H13 H 0.5298 0.6606 0.4528 1
H14 H 0.4706 0.5719 0.4648 1
H15 H 0.4612 0.7368 0.4378 1
C14 C 0.49325 0.6894 0.33606 1
H16 H 0.4846 0.6499 0.2955 1
H17 H 0.5390 0.7046 0.3516 1
H18 H 0.4712 0.7846 0.3358 1
C15 C 0.50357 0.4245 0.37697 1
H19 H 0.4890 0.3574 0.4046 1
H20 H 0.4906 0.3796 0.3368 1
C16 C 0.57470 0.4324 0.39570 1
O1 O 0.06554 0.5798 0.31378 1
O2 O 0.05900 0.5972 0.21708 1
H21 H 0.0268 0.5801 0.3019 1
O3 O 0.60199 0.4420 0.35194 1
H22 H 0.6406 0.4428 0.3648 1
O4 O 0.60478 0.4301 0.44781 1
C17 C 0.75713 0.4259 0.44172 1
C18 C 0.82818 0.4141 0.45890 1
H23 H 0.8408 0.3370 0.4901 1
H24 H 0.8424 0.3802 0.4239 1
C19 C 0.86312 0.5622 0.48222 1
C20 C 0.84883 0.6086 0.54077 1
H25 H 0.8033 0.6278 0.5340 1
H26 H 0.8726 0.6992 0.5558 1
H27 H 0.8614 0.5282 0.5700 1
C21 C 0.84052 0.6874 0.43706 1
H28 H 0.7948 0.7022 0.4313 1
H29 H 0.8492 0.6602 0.3992 1
H30 H 0.8630 0.7798 0.4519 1
C22 C 0.93416 0.5311 0.49132 1
C23 C 0.96578 0.5619 0.44779 1
H31 H 0.9428 0.6040 0.4112 1
C24 C 1.03006 0.5328 0.45632 1
H32 H 1.0500 0.5570 0.4257 1
O5 O 0.73017 0.4256 0.48586 1
H33 H 0.6922 0.4306 0.4734 1
O6 O 0.72678 0.4353 0.39002 1

loop_
_geom_angle_atom_site_label_1
_geom_angle_atom_site_label_2
_geom_angle_atom_site_label_3
_geom_angle
_geom_angle_site_symmetry_1
_geom_angle_site_symmetry_2
_geom_angle_site_symmetry_3
_geom_angle_publ_flag
C1 O1 H21 110.00 . . . no
C16 O3 H22 110.00 . . . no
C17 O5 H33 110.00 . . . no
O2 C1 C2 121.64 . . . yes
O1 C1 O2 122.77 . . . yes
O1 C1 C2 115.60 . . . yes
C1 C2 C3 114.48 . . . no
C4 C3 C5 108.61 . . . no
C2 C3 C5 109.74 . . . no
C2 C3 C6 106.47 . . . no
C5 C3 C6 111.85 . . . no
C2 C3 C4 110.89 . . . no
C4 C3 C6 109.29 . . . no
C3 C6 C7 120.54 . . . no
C7 C6 C11 116.72 . . . no
C3 C6 C11 122.74 . . . no
C6 C7 C8 121.77 . . . no
C7 C8 C9 121.30 . . . no
C10 C9 C12 120.51 . . . no
C8 C9 C12 122.52 . . . no
C8 C9 C10 116.96 . . . no
C9 C10 C11 121.77 . . . no
C6 C11 C10 121.47 . . . no
C9 C12 C15 106.28 . . . no
C9 C12 C14 110.19 . . . no
C14 C12 C15 111.06 . . . no
C9 C12 C13 111.69 . . . no
C13 C12 C14 108.01 . . . no
C13 C12 C15 109.64 . . . no
C12 C15 C16 114.32 . . . no
O4 C16 C15 122.74 . . . yes
O3 C16 C15 114.73 . . . yes
O3 C16 O4 122.53 . . . yes
C1 C2 H1 109.00 . . . no
C3 C2 H1 109.00 . . . no
C3 C2 H2 109.00 . . . no
C1 C2 H2 109.00 . . . no
H1 C2 H2 108.00 . . . no
C3 C4 H4 109.00 . . . no
C3 C4 H5 109.00 . . . no
C3 C4 H3 109.00 . . . no
H3 C4 H5 109.00 . . . no
H4 C4 H5 110.00 . . . no
H3 C4 H4 109.00 . . . no
C3 C5 H7 110.00 . . . no
C3 C5 H8 110.00 . . . no
H6 C5 H7 109.00 . . . no
H6 C5 H8 109.00 . . . no
H7 C5 H8 109.00 . . . no
C3 C5 H6 109.00 . . . no
C6 C7 H9 119.00 . . . no
C8 C7 H9 119.00 . . . no
C9 C8 H10 119.00 . . . no
C7 C8 H10 119.00 . . . no
C9 C10 H11 119.00 . . . no
C11 C10 H11 119.00 . . . no
C10 C11 H12 119.00 . . . no
C6 C11 H12 119.00 . . . no
C12 C13 H13 109.00 . . . no
C12 C13 H15 110.00 . . . no
H13 C13 H14 109.00 . . . no
H13 C13 H15 110.00 . . . no
H14 C13 H15 109.00 . . . no
C12 C13 H14 109.00 . . . no
C12 C14 H16 109.00 . . . no
C12 C14 H18 109.00 . . . no
H16 C14 H17 110.00 . . . no
C12 C14 H17 109.00 . . . no
H17 C14 H18 109.00 . . . no
H16 C14 H18 110.00 . . . no
C12 C15 H19 109.00 . . . no
C12 C15 H20 109.00 . . . no
C16 C15 H20 109.00 . . . no
H19 C15 H20 108.00 . . . no
C16 C15 H19 109.00 . . . no
O5 C17 C18 115.50 . . . yes
O6 C17 C18 122.13 . . . yes
O5 C17 O6 122.37 . . . yes
C17 C18 C19 114.38 . . . no
C18 C19 C20 110.45 . . . no
C18 C19 C22 106.30 . . . no
C20 C19 C21 107.99 . . . no
C18 C19 C21 109.99 . . . no
C21 C19 C22 111.44 . . . no
C20 C19 C22 110.69 . . . no
C19 C22 C23 122.25 . . . no
C19 C22 C24 121.14 . . 3_766 no
C23 C22 C24 116.59 . . 3_766 no
C22 C23 C24 121.86 . . . no
C22 C24 C23 121.54 3_766 . . no
C17 C18 H23 109.00 . . . no
C17 C18 H24 109.00 . . . no
C19 C18 H23 109.00 . . . no
C19 C18 H24 109.00 . . . no
H23 C18 H24 108.00 . . . no
C19 C20 H25 109.00 . . . no
C19 C20 H26 110.00 . . . no
C19 C20 H27 109.00 . . . no
H25 C20 H26 110.00 . . . no
H25 C20 H27 109.00 . . . no
H26 C20 H27 109.00 . . . no
C19 C21 H28 109.00 . . . no
C19 C21 H29 109.00 . . . no
C19 C21 H30 109.00 . . . no
H28 C21 H29 109.00 . . . no
H28 C21 H30 110.00 . . . no
H29 C21 H30 110.00 . . . no
C22 C23 H31 119.00 . . . no
C24 C23 H31 119.00 . . . no
C23 C24 H32 119.00 . . . no
C22 C24 H32 119.00 3_766 . . no

loop_
_geom_bond_atom_site_label_1
_geom_bond_atom_site_label_2
_geom_bond_distance
_geom_bond_site_symmetry_1
_geom_bond_site_symmetry_2
_geom_bond_publ_flag
O1 C1 1.2944 . . yes
O2 C1 1.2387 . . yes
O3 C16 1.3065 . . yes
O4 C16 1.2236 . . yes
O1 H21 0.8200 . . no
O3 H22 0.8200 . . no
O5 C17 1.3069 . . yes
O6 C17 1.2199 . . yes
O5 H33 0.8100 . . no
C1 C2 1.4989 . . no
C2 C3 1.5575 . . no
C3 C6 1.5313 . . no
C3 C5 1.5306 . . no
C3 C4 1.5367 . . no
C6 C11 1.3929 . . no
C6 C7 1.3973 . . no
C7 C8 1.3884 . . no
C8 C9 1.3936 . . no
C9 C10 1.3922 . . no
C9 C12 1.5325 . . no
C10 C11 1.3878 . . no
C12 C14 1.5324 . . no
C12 C13 1.5260 . . no
C12 C15 1.5573 . . no
C15 C16 1.5031 . . no
C2 H2 0.9900 . . no
C2 H1 0.9900 . . no
C4 H5 0.9800 . . no
C4 H4 0.9800 . . no
C4 H3 0.9800 . . no
C5 H8 0.9800 . . no
C5 H6 0.9800 . . no
C5 H7 0.9800 . . no
C7 H9 0.9500 . . no
C8 H10 0.9500 . . no
C10 H11 0.9500 . . no
C11 H12 0.9500 . . no
C13 H13 0.9800 . . no
C13 H14 0.9800 . . no
C13 H15 0.9800 . . no
C14 H17 0.9800 . . no
C14 H18 0.9800 . . no
C14 H16 0.9800 . . no
C15 H20 0.9900 . . no
C15 H19 0.9900 . . no
C17 C18 1.5029 . . no
C18 C19 1.5583 . . no
C19 C21 1.5311 . . no
C19 C22 1.5355 . . no
C19 C20 1.5306 . . no
C22 C24 1.3925 . 3_766 no
C22 C23 1.3905 . . no
C23 C24 1.3902 . . no
C18 H23 0.9900 . . no
C18 H24 0.9900 . . no
C20 H25 0.9800 . . no
C20 H26 0.9800 . . no
C20 H27 0.9800 . . no
C21 H28 0.9800 . . no
C21 H29 0.9800 . . no
C21 H30 0.9800 . . no
C23 H31 0.9500 . . no
C24 H32 0.9500 . . no
